data_2005936
loop_
_publ_author_name
'Lu, T.-H.'
'Tahirov, T. H.'
'Shu, K.'
'Chung, C.-S.'

_publ_section_title
;
 Copper(II) and Nickel(II) Complexes of
 4-Methyl-4,7-diazadecane-1,10-diamine
;
_journal_issue 2
_journal_name_full 'Acta Crystallographica Section C'
_journal_page_first 204
_journal_page_last 206
_journal_paper_doi 10.1107/S0108270196006129
_journal_volume 53
_journal_year 1997
_chemical_formula_sum 'C9 H24 Cl2 N4 Ni O8'
_chemical_formula_weight 445.92
_space_group_IT_number 14
_symmetry_cell_setting monoclinic
_symmetry_space_group_name_Hall '-P 2yn'
_symmetry_space_group_name_H-M 'P 1 21/n 1'
_atom_type_scat_source IntTabIV
_cell_angle_alpha 90.
_cell_angle_beta 100.14(2)
_cell_angle_gamma 90.
_cell_formula_units_Z 4
_cell_length_a 8.732(1)
_cell_length_b 14.800(2)
_cell_length_c 13.655(3)
_cell_measurement_reflns_used 25
_cell_measurement_temperature 298(3)
_cell_measurement_theta_max 17.17
_cell_measurement_theta_min 7.52
_cell_volume 1737.1(5)
_diffrn_measurement_device 'Enraf-Nonius CAD-4'
_diffrn_measurement_method \q/2\q
_diffrn_radiation_type MoK\a
_diffrn_radiation_wavelength 0.71073
_diffrn_reflns_limit_h_max 12
_diffrn_reflns_limit_h_min -12
_diffrn_reflns_limit_k_max 20
_diffrn_reflns_limit_k_min 0
_diffrn_reflns_limit_l_max 19
_diffrn_reflns_limit_l_min 0
_diffrn_reflns_number 5252
_diffrn_reflns_theta_max 29.9
_diffrn_standards_decay_% +-0.5
_diffrn_standards_interval_time 60
_diffrn_standards_number 3
_exptl_absorpt_coefficient_mu 1.47
_exptl_absorpt_correction_T_max 0.66
_exptl_absorpt_correction_T_min 0.63
_exptl_absorpt_correction_type 'empirical (North, Phillips & Mathews, 1968)'
_exptl_crystal_colour orange
_exptl_crystal_density_diffrn 1.705
_exptl_crystal_density_meas ?
_exptl_crystal_description parallelepiped
_exptl_crystal_size_max 0.44
_exptl_crystal_size_mid 0.38
_exptl_crystal_size_min 0.28
_refine_diff_density_max 1.10(8)
_refine_diff_density_min -1.72(8)
_refine_ls_extinction_coef '0.09(1) (length in mm)'
_refine_ls_extinction_method 'Zachariasen (1968)'
_refine_ls_goodness_of_fit_obs 1.24
_refine_ls_hydrogen_treatment noref
_refine_ls_number_parameters 218
_refine_ls_number_reflns 4056
_refine_ls_R_factor_obs 0.078
_refine_ls_shift/esd_max 0.001
_refine_ls_structure_factor_coef F
_refine_ls_weighting_scheme unit
_refine_ls_wR_factor_obs 0.087
_reflns_number_observed 4056
_reflns_number_total 5066
_reflns_observed_criterion I>=1.5\s(I)
_cod_data_source_file hr1023.cif
_cod_data_source_block hr1023b
_cod_depositor_comments
;
The following automatic conversions were performed:

'_exptl_crystal_density_meas' value 'not measured' was changed to '?'
- the value is perceived as not measured.

Automatic conversion script
Id: cif_fix_values 3008 2015-01-20 13:52:24Z robertas 
;
_cod_original_sg_symbol_H-M 'P 21/n'
_cod_database_code 2005936

loop_
_symmetry_equiv_pos_as_xyz
x,y,z
1/2+x,1/2-y,1/2+z
-x,-y,-z
1/2-x,1/2+y,1/2-z

loop_
_atom_site_label
_atom_site_fract_x
_atom_site_fract_y
_atom_site_fract_z
_atom_site_B_iso_or_equiv
Ni .20043(8) .73874(5) .09114(5) 2.38(3)
Cl(1) -.14018(19) .72628(13) -.12171(12) 3.79(7)
Cl(2) -.10772(2) .98899(13) .19949(15) 4.23(7)
O(1) -.0248(8) .6669(5) -.0703(5) 7.4(4)
O(2) -.1033(10) .7494(7) -.2144(5) 9.1(5)
O(3) -.2853(8) .6826(6) -.1404(6) 8.4(4)
O(4) -.1519(9) .8037(5) -.0642(6) 7.8(4)
O(5) -.1700(11) 1.0753(5) .1811(7) 9.2(5)
O(6) .0544(8) .9879(6) .2156(6) 8.4(4)
O(7) -.1569(13) .9581(8) .2829(10) 16.5(10)
O(8) -.1510(14) .9375(9) .1149(10) 16.2(8)
N(1) .0219(5) .7529(4) .1563(4) 3.2(2)
N(2) .2308(6) .6127(4) .1295(4) 3.3(2)
N(3) .3826(6) .7257(4) .0270(4) 3.3(2)
N(4) .1808(7) .8649(4) .0554(5) 3.7(2)
C(1) -.0797(9) .6786(6) .1760(6) 4.6(4)
C(2) .0077(10) .5961(7) .2176(6) 5.4(4)
C(3) .1036(10) .5541(5) .1467(6) 4.5(3)
C(4) .3251(10) .5706(5) .0614(6) 4.2(3)
C(5) .4499(10) .6348(6) .0530(7) 4.7(3)
C(6) .3360(9) .7285(6) -.0818(5) 4.5(3)
C(7) .5066(8) .7948(6) .0618(6) 4.4(3)
C(8) .4520(10) .8911(6) .0369(7) 5.0(4)
C(9) .3215(10) .9408(5) .0853(6) 4.6(3)
H(N11) -.049 .794 .107 4.7
H(N12) .067 .782 .215 4.7
H(N2) .313 .622 .193 4.7
H(N41) .094 .892 .089 4.7
H(N42) .160 .869 -.020 4.7
H(1) -.142 .703 .234 4.7
H(2) .352 .658 .115 4.7
H(3) -.079 .545 .229 4.7
H(4) .096 .610 .286 4.7
H(5) .140 .493 .169 4.7
H(6) .023 .553 .075 4.7
H(7) .250 .568 .003 4.7
H(8) .371 .513 .073 4.7
H(9) .517 .636 .124 4.7
H(10) .525 .611 .008 4.7
H(11) .432 .727 -.115 4.7
H(12) .270 .790 -.098 4.7
H(13) .261 .666 -.116 4.7
H(14) .599 .775 .035 4.7
H(15) .551 .772 .141 4.7
H(16) .416 .897 -.044 4.7
H(17) .550 .937 .058 4.7
H(18) .316 .982 .069 4.7
H(19) .351 .907 .156 4.7

loop_
_geom_angle_atom_site_label_1
_geom_angle_atom_site_label_2
_geom_angle_atom_site_label_3
_geom_angle_site_symmetry_1
_geom_angle_site_symmetry_2
_geom_angle
_geom_angle_publ_flag
O(1) Ni O(2) 2_454 . 159.2(3) yes
O(1) Ni N(1) 2_454 . 84.0(2) yes
O(1) Ni N(2) 2_454 . 84.0(2) yes
O(1) Ni N(3) 2_454 . 96.9(2) yes
O(1) Ni N(4) 2_454 . 98.4(2) yes
O(2) Ni N(1) . . 88.1(2) yes
O(2) Ni N(2) . . 77.3(3) yes
O(2) Ni N(3) . . 91.1(2) yes
O(2) Ni N(4) . . 100.6(3) yes
N(1) Ni N(2) . . 93.6(2) yes
N(1) Ni N(3) . . 179.1(2) yes
N(1) Ni N(4) . . 88.2(2) yes
N(2) Ni N(3) . . 86.7(2) yes
N(2) Ni N(4) . . 177.2(2) yes
N(3) Ni N(4) . . 91.5(2) yes
Ni O(1) Cl(1) . 2_454 118.4(4) yes
Ni O(2) Cl(1) . . 130.4(5) yes
Ni N(1) C(1) . . 124.3(5) yes
Ni N(2) C(3) . . 122.8(5) yes
Ni N(2) C(4) . . 107.3(4) yes
C(3) N(2) C(4) . . 111.9(6) yes
Ni N(3) C(5) . . 107.5(4) yes
Ni N(3) C(6) . . 110.3(4) yes
Ni N(3) C(7) . . 112.9(4) yes
C(5) N(3) C(6) . . 107.1(6) yes
C(5) N(3) C(7) . . 108.0(6) yes
C(6) N(3) C(7) . . 110.8(6) yes
Ni N(4) C(9) . . 116.1(5) yes
N(1) C(1) C(2) . . 113.4(6) yes
C(1) C(2) C(3) . . 113.2(6) yes
N(2) C(3) C(2) . . 112.3(7) yes
N(2) C(4) C(5) . . 106.2(6) yes
N(3) C(5) C(4) . . 109.7(6) yes
N(3) C(7) C(8) . . 112.7(6) yes
C(7) C(8) C(9) . . 114.4(7) yes
N(4) C(9) C(8) . . 112.2(6) yes

loop_
_geom_bond_atom_site_label_1
_geom_bond_site_symmetry_1
_geom_bond_atom_site_label_2
_geom_bond_site_symmetry_2
_geom_bond_distance
_geom_bond_publ_flag
Ni . O(1) 2_454 2.886(7) yes
Ni . O(2) . 2.901(7) yes
Ni . N(1) . 1.938(5) yes
Ni . N(2) . 1.943(6) yes
Ni . N(3) . 1.956(5) yes
Ni . N(4) . 1.930(6) yes
N(1) . C(1) . 1.468(9) yes
N(2) . C(3) . 1.46(1) yes
N(2) . C(4) . 1.48(1) yes
N(3) . C(5) . 1.486(9) yes
N(3) . C(6) . 1.471(9) yes
N(3) . C(7) . 1.51(1) yes
N(4) . C(9) . 1.48(1) yes
C(1) . C(2) . 1.50(1) yes
C(2) . C(3) . 1.52(1) yes
C(4) . C(5) . 1.46(1) yes
C(7) . C(8) . 1.52(1) yes
C(8) . C(9) . 1.48(1) yes
